data_4060165
_journal_name_full Organometallics
_journal_paper_doi 10.1021/om0493199
_journal_year 2005
_chemical_formula_moiety 'C55 H62 Al2 O6 Si2'
_chemical_formula_sum 'C55 H62 Al2 O6 Si2'
_chemical_formula_weight 929.19
_chemical_name_common '(6) [Al(CH3)(TPS)(OTHF)]2'
_space_group_IT_number 15
_symmetry_cell_setting monoclinic
_symmetry_space_group_name_Hall '-C 2yc'
_symmetry_space_group_name_H-M 'C 1 2/c 1'
_atom_sites_solution_hydrogens geom
_atom_sites_solution_primary direct
_atom_sites_solution_secondary difmap
_cell_angle_alpha 90.00
_cell_angle_beta 98.444(4)
_cell_angle_gamma 90.00
_cell_formula_units_Z 4
_cell_length_a 11.542(3)
_cell_length_b 19.145(5)
_cell_length_c 23.515(6)
_cell_measurement_reflns_used ?
_cell_measurement_temperature 203(2)
_cell_measurement_theta_max ?
_cell_measurement_theta_min ?
_cell_volume 5140(2)
_diffrn_ambient_temperature 203(2)
_diffrn_detector_area_resol_mean ?
_diffrn_measurement_device_type ?
_diffrn_measurement_method ?
_diffrn_radiation_monochromator graphite
_diffrn_radiation_source 'fine-focus sealed tube'
_diffrn_radiation_type MoK\a
_diffrn_radiation_wavelength 0.71073
_diffrn_reflns_av_R_equivalents 0.0483
_diffrn_reflns_av_sigmaI/netI 0.0528
_diffrn_reflns_limit_h_max 14
_diffrn_reflns_limit_h_min -14
_diffrn_reflns_limit_k_max 23
_diffrn_reflns_limit_k_min -23
_diffrn_reflns_limit_l_max 29
_diffrn_reflns_limit_l_min -29
_diffrn_reflns_number 19792
_diffrn_reflns_theta_max 26.36
_diffrn_reflns_theta_min 1.75
_diffrn_standards_decay_% ?
_diffrn_standards_interval_count ?
_diffrn_standards_interval_time ?
_diffrn_standards_number ?
_exptl_absorpt_coefficient_mu 0.151
_exptl_absorpt_correction_T_max ?
_exptl_absorpt_correction_T_min ?
_exptl_absorpt_correction_type none
_exptl_absorpt_process_details ?
_exptl_crystal_colour ?
_exptl_crystal_density_diffrn 1.201
_exptl_crystal_density_meas ?
_exptl_crystal_density_method 'not measured'
_exptl_crystal_description ?
_exptl_crystal_F_000 1976
_exptl_crystal_size_max 0.4
_exptl_crystal_size_mid 0.3
_exptl_crystal_size_min 0.2
_refine_ls_extinction_coef ?
_refine_ls_extinction_method none
_refine_ls_goodness_of_fit_ref 1.040
_refine_ls_hydrogen_treatment mixed
_refine_ls_matrix_type full
_refine_ls_number_parameters 262
_refine_ls_number_reflns 5227
_refine_ls_number_restraints 0
_refine_ls_restrained_S_all 1.040
_refine_ls_R_factor_all 0.1339
_refine_ls_R_factor_gt 0.0977
_refine_ls_shift/su_max 0.052
_refine_ls_shift/su_mean 0.008
_refine_ls_structure_factor_coef Fsqd
_refine_ls_weighting_details 'calc w=1/[\s^2^(Fo^2^)+(0.1654P)^2^+10.0338P] where P=(Fo^2^+2Fc^2^)/3'
_refine_ls_weighting_scheme calc
_refine_ls_wR_factor_gt 0.2695
_refine_ls_wR_factor_ref 0.2968
_reflns_number_gt 3387
_reflns_number_total 5227
_reflns_threshold_expression >2sigma(I)
_cod_depositor_comments
;
The following automatic conversions were performed:
'_symmetry_cell_setting' value 'Monoclinic' changed to 'monoclinic'
according to '/home/saulius/struct/CIF-dictionaries/cif_core.dic'
dictionary named 'cif_core.dic' version 2.4.1 from 2010-06-29.

Automatic conversion script
Id: cif_fix_enum 1527 2010-12-29 10:47:43Z saulius 
;
_cod_original_sg_symbol_H-M C2/c
_cod_database_code 4060165

loop_
_symmetry_equiv_pos_as_xyz
'x, y, z'
'-x, y, -z+1/2'
'x+1/2, y+1/2, z'
'-x+1/2, y+1/2, -z+1/2'
'-x, -y, -z'
'x, -y, z-1/2'
'-x+1/2, -y+1/2, -z'
'x+1/2, -y+1/2, z-1/2'

loop_
_atom_site_label
_atom_site_type_symbol
_atom_site_fract_x
_atom_site_fract_y
_atom_site_fract_z
_atom_site_U_iso_or_equiv
_atom_site_adp_type
_atom_site_occupancy
_atom_site_symmetry_multiplicity
_atom_site_calc_flag
_atom_site_refinement_flags
_atom_site_disorder_assembly
_atom_site_disorder_group
Al1 Al 0.43988(11) 1.06508(7) 0.47871(5) 0.0410(4) Uani 1 1 d . . .
Si1 Si 0.20516(10) 1.04610(6) 0.38105(5) 0.0424(4) Uani 1 1 d . . .
O1 O 0.3161(3) 1.05068(19) 0.42899(15) 0.0637(10) Uani 1 1 d . . .
O2 O 0.3473(4) 1.1145(2) 0.53543(17) 0.0894(15) Uani 1 1 d . . .
O3 O 0.5371(3) 0.99330(17) 0.45824(12) 0.0464(8) Uani 1 1 d . . .
C1 C 0.1569(4) 0.9529(2) 0.37028(19) 0.0453(10) Uani 1 1 d . . .
C2 C 0.0525(4) 0.9332(2) 0.3358(2) 0.0541(12) Uani 1 1 d . . .
C3 C 0.0168(5) 0.8637(3) 0.3282(3) 0.0682(15) Uani 1 1 d . . .
C4 C 0.0841(6) 0.8115(3) 0.3581(3) 0.0739(16) Uani 1 1 d . . .
C5 C 0.1876(7) 0.8296(3) 0.3925(3) 0.087(2) Uani 1 1 d . . .
C6 C 0.2271(5) 0.8995(3) 0.3995(3) 0.0685(15) Uani 1 1 d . . .
C7 C 0.2385(4) 1.0847(2) 0.3120(2) 0.0474(11) Uani 1 1 d . . .
C8 C 0.1798(5) 1.0659(3) 0.2584(2) 0.0662(15) Uani 1 1 d . . .
C9 C 0.2048(5) 1.0950(3) 0.2072(2) 0.0687(15) Uani 1 1 d . . .
C10 C 0.2870(6) 1.1460(4) 0.2091(3) 0.095(2) Uani 1 1 d . . .
C11 C 0.3396(7) 1.1727(5) 0.2623(3) 0.121(3) Uani 1 1 d . . .
C12 C 0.3183(6) 1.1398(4) 0.3138(3) 0.096(2) Uani 1 1 d . . .
C13 C 0.0786(4) 1.0956(2) 0.40313(18) 0.0430(10) Uani 1 1 d . . .
C14 C 0.0554(5) 1.1653(2) 0.3874(2) 0.0567(12) Uani 1 1 d . . .
C15 C -0.0306(5) 1.2026(3) 0.4101(3) 0.0700(15) Uani 1 1 d . . .
C16 C -0.0968(5) 1.1716(3) 0.4482(2) 0.0691(16) Uani 1 1 d . . .
C17 C -0.0802(6) 1.1030(3) 0.4626(3) 0.0787(18) Uani 1 1 d . . .
C18 C 0.0092(5) 1.0646(3) 0.4399(2) 0.0635(14) Uani 1 1 d . . .
C19 C 0.2687(7) 1.1706(4) 0.5333(3) 0.092(2) Uani 1 1 d . . .
C20 C 0.2107(11) 1.1604(8) 0.5841(5) 0.201(7) Uani 1 1 d . . .
C21 C 0.2589(8) 1.1069(6) 0.6197(3) 0.135(4) Uani 1 1 d . . .
C22 C 0.3515(15) 1.0790(7) 0.5893(5) 0.265(10) Uani 1 1 d . . .
C23 C 0.5945(5) 0.9836(3) 0.4098(2) 0.0699(16) Uani 1 1 d . . .
C24 C 0.5342(5) 1.1490(3) 0.4666(3) 0.0716(16) Uani 1 1 d . . .

loop_
_atom_site_aniso_label
_atom_site_aniso_U_11
_atom_site_aniso_U_22
_atom_site_aniso_U_33
_atom_site_aniso_U_23
_atom_site_aniso_U_13
_atom_site_aniso_U_12
Al1 0.0427(7) 0.0481(8) 0.0307(7) 0.0065(5) -0.0001(5) 0.0044(5)
Si1 0.0406(7) 0.0483(7) 0.0364(6) 0.0083(5) -0.0013(5) 0.0056(5)
O1 0.049(2) 0.079(3) 0.057(2) 0.0164(18) -0.0125(17) 0.0033(17)
O2 0.120(4) 0.090(3) 0.067(3) 0.029(2) 0.045(2) 0.057(3)
O3 0.0506(18) 0.0614(19) 0.0279(14) 0.0071(13) 0.0080(13) 0.0120(14)
C1 0.048(3) 0.051(3) 0.039(2) 0.0098(19) 0.0145(19) 0.0124(19)
C2 0.047(3) 0.051(3) 0.063(3) 0.010(2) 0.004(2) -0.004(2)
C3 0.075(4) 0.065(3) 0.071(4) 0.000(3) 0.031(3) -0.007(3)
C4 0.090(4) 0.055(3) 0.081(4) -0.002(3) 0.028(4) 0.016(3)
C5 0.114(5) 0.048(3) 0.101(5) 0.007(3) 0.024(4) 0.036(3)
C6 0.083(4) 0.054(3) 0.069(3) 0.011(3) 0.014(3) 0.029(3)
C7 0.034(2) 0.058(3) 0.049(3) 0.012(2) 0.0032(19) -0.0009(19)
C8 0.064(3) 0.090(4) 0.042(3) 0.015(3) -0.002(2) -0.021(3)
C9 0.067(4) 0.088(4) 0.049(3) 0.013(3) 0.002(3) -0.012(3)
C10 0.082(4) 0.143(6) 0.060(4) 0.031(4) 0.011(3) -0.033(4)
C11 0.110(6) 0.170(8) 0.078(5) 0.032(5) 0.001(4) -0.075(6)
C12 0.086(4) 0.127(6) 0.069(4) 0.021(4) -0.008(3) -0.049(4)
C13 0.043(2) 0.045(2) 0.039(2) 0.0011(18) 0.0011(18) 0.0050(18)
C14 0.065(3) 0.046(3) 0.058(3) 0.007(2) 0.003(2) 0.010(2)
C15 0.087(4) 0.048(3) 0.076(4) 0.004(3) 0.013(3) 0.018(3)
C16 0.089(4) 0.063(3) 0.060(3) 0.000(3) 0.024(3) 0.026(3)
C17 0.111(5) 0.068(4) 0.067(4) 0.014(3) 0.046(4) 0.032(3)
C18 0.085(4) 0.057(3) 0.053(3) 0.013(2) 0.026(3) 0.019(3)
C19 0.121(5) 0.079(4) 0.074(4) -0.009(3) 0.010(4) 0.049(4)
C20 0.202(12) 0.272(16) 0.156(10) 0.077(10) 0.121(10) 0.131(12)
C21 0.132(7) 0.212(10) 0.066(4) 0.008(5) 0.036(4) 0.110(7)
C22 0.43(2) 0.252(13) 0.171(10) 0.156(10) 0.236(13) 0.272(15)
C23 0.090(4) 0.085(4) 0.039(3) 0.011(3) 0.026(3) 0.029(3)
C24 0.077(4) 0.055(3) 0.078(4) 0.014(3) -0.002(3) -0.013(3)
